data_1560451
loop_
_publ_author_name
'Mel\'anov\'a, Kl\'ara'
'Bene\<s, Ludv\'ik'
'Zima, V\'it\<ezslav'
'Svoboda, Jan'
'R\%u\<zi\<cka, Ale\<s'

_publ_section_title
;
 Intercalation of alcohols into barium phenylphosphonate: Influence of the
 number and position of functional groups in the guests on their
 arrangement in the intercalates
;
_journal_name_full 'Journal of Solid State Chemistry'
_journal_page_first 211
_journal_page_last 216
_journal_paper_doi 10.1016/j.jssc.2017.04.030
_journal_volume 251
_journal_year 2017
_chemical_formula_moiety 'C30 H46 Ba4 O19 P4'
_chemical_formula_sum 'C30 H46 Ba4 O19 P4'
_chemical_formula_weight 1383.91
_space_group_crystal_system monoclinic
_space_group_IT_number 14
_space_group_name_Hall '-P 2ybc'
_space_group_name_H-M_alt 'P 1 21/c 1'
_atom_sites_solution_hydrogens mixed
_cell_angle_alpha 90
_cell_angle_beta 131.273(7)
_cell_angle_gamma 90
_cell_formula_units_Z 4
_cell_length_a 21.9280(18)
_cell_length_b 9.1121(7)
_cell_length_c 29.510(2)
_cell_measurement_reflns_used 33501
_cell_measurement_temperature 150(2)
_cell_measurement_theta_max 27
_cell_measurement_theta_min 1
_cell_volume 4431.6(8)
_computing_cell_refinement 'COLLECT and DENZO'
_computing_data_collection 'COLLECT (Hooft, 1998) and DENZO (Otwinowski & Minor, 1997)'
_computing_data_reduction 'COLLECT and DENZO'
_computing_molecular_graphics 'PLATON (Spek, 2003)'
_computing_publication_material 'SHELXL-97 (Sheldrick, 2008)'
_computing_structure_refinement 'SHELXL-2013 (Sheldrick, 2013)'
_computing_structure_solution 'SIR92 (Altomare et al., 1994)'
_diffrn_ambient_temperature 150(1)
_diffrn_detector_area_resol_mean 9.091
_diffrn_measured_fraction_theta_full 0.986
_diffrn_measured_fraction_theta_max 0.981
_diffrn_measurement_device_type 'Bruker Nonius KappaCCD area detector'
_diffrn_measurement_method '\f and \w scans to fill the Ewald sphere'
_diffrn_radiation_monochromator graphite
_diffrn_radiation_source 'fine-focus sealed tube'
_diffrn_radiation_type MoK\a
_diffrn_radiation_wavelength 0.71073
_diffrn_reflns_av_R_equivalents 0.0565
_diffrn_reflns_av_unetI/netI 0.0623
_diffrn_reflns_Laue_measured_fraction_full 0.986
_diffrn_reflns_Laue_measured_fraction_max 0.981
_diffrn_reflns_limit_h_max 28
_diffrn_reflns_limit_h_min -27
_diffrn_reflns_limit_k_max 11
_diffrn_reflns_limit_k_min -10
_diffrn_reflns_limit_l_max 34
_diffrn_reflns_limit_l_min -38
_diffrn_reflns_number 33435
_diffrn_reflns_point_group_measured_fraction_full 0.986
_diffrn_reflns_point_group_measured_fraction_max 0.981
_diffrn_reflns_theta_full 25.242
_diffrn_reflns_theta_max 26.820
_diffrn_reflns_theta_min 1.836
_diffrn_standards_number 0
_exptl_absorpt_coefficient_mu 3.722
_exptl_absorpt_correction_T_max 0.776
_exptl_absorpt_correction_T_min 0.148
_exptl_absorpt_correction_type integration
_exptl_absorpt_process_details
;
Gaussian integration (Coppens, 1970)
;
_exptl_crystal_colour colourless
_exptl_crystal_density_diffrn 2.074
_exptl_crystal_description plate
_exptl_crystal_F_000 2648
_exptl_crystal_size_max 0.59
_exptl_crystal_size_mid 0.57
_exptl_crystal_size_min 0.07
_refine_diff_density_max 2.451
_refine_diff_density_min -1.385
_refine_diff_density_rms 0.216
_refine_ls_extinction_coef .
_refine_ls_extinction_method none
_refine_ls_goodness_of_fit_ref 1.056
_refine_ls_hydrogen_treatment mixed
_refine_ls_matrix_type full
_refine_ls_number_parameters 555
_refine_ls_number_reflns 9321
_refine_ls_number_restraints 842
_refine_ls_restrained_S_all 1.021
_refine_ls_R_factor_all 0.0952
_refine_ls_R_factor_gt 0.0481
_refine_ls_shift/su_max 0.000
_refine_ls_shift/su_mean 0.000
_refine_ls_structure_factor_coef Fsqd
_refine_ls_weighting_details 'w=1/[\s^2^(Fo^2^)+(0.0553P)^2^+37.1803P] where P=(Fo^2^+2Fc^2^)/3'
_refine_ls_weighting_scheme calc
_refine_ls_wR_factor_gt 0.1200
_refine_ls_wR_factor_ref 0.1496
_reflns_Friedel_coverage 0.000
_reflns_Friedel_fraction_full .
_reflns_Friedel_fraction_max .
_reflns_number_gt 5597
_reflns_number_total 9321
_reflns_threshold_expression 'I > 2\s(I)'
_cod_data_source_file JSSC-2017-251-211.cif
_cod_data_source_block 1
_cod_original_sg_symbol_H-M 'P 21/c'
_cod_database_code 1560451
_shelx_space_group_comment
;
The symmetry employed for this shelxl refinement is uniquely defined
by the following loop, which should always be used as a source of
symmetry information in preference to the above space-group names.
They are only intended as comments.
;

loop_
_space_group_symop_operation_xyz
'x, y, z'
'-x, y+1/2, -z+1/2'
'-x, -y, -z'
'x, -y-1/2, z-1/2'

loop_
_atom_site_label
_atom_site_type_symbol
_atom_site_fract_x
_atom_site_fract_y
_atom_site_fract_z
_atom_site_U_iso_or_equiv
_atom_site_adp_type
_atom_site_occupancy
_atom_site_site_symmetry_order
_atom_site_calc_flag
_atom_site_refinement_flags_posn
_atom_site_refinement_flags_adp
_atom_site_refinement_flags_occupancy
_atom_site_disorder_assembly
_atom_site_disorder_group
Ba1 Ba 0.37369(2) 0.49963(5) 0.17206(2) 0.01013(12) Uani 1 1 d . U . . .
Ba2 Ba 0.37540(3) 0.00074(5) 0.18162(2) 0.01021(12) Uani 1 1 d . U . . .
Ba3 Ba 0.12405(2) 0.49233(5) 0.08177(2) 0.01013(12) Uani 1 1 d . U . . .
Ba4 Ba 0.12256(2) -0.00348(5) 0.08451(2) 0.01044(12) Uani 1 1 d . U . . .
P7 P 0.19692(12) 0.2384(2) 0.04438(9) 0.0118(4) Uani 1 1 d . U . . .
P8 P 0.30857(12) -0.2650(2) 0.21937(9) 0.0114(4) Uani 1 1 d . U . . .
P12 P 0.44583(12) 0.2650(2) 0.28531(9) 0.0105(4) Uani 1 1 d . U . . .
O32 O 0.2000(4) 0.2531(6) 0.1641(3) 0.0186(12) Uani 1 1 d D U . . .
O34 O 0.3605(3) 0.2583(5) 0.2237(2) 0.0132(11) Uani 1 1 d . U . . .
O37 O 0.3914(3) -0.2578(5) 0.2368(2) 0.0137(11) Uani 1 1 d . U . . .
O41 O 0.2614(3) -0.3959(5) 0.1787(2) 0.0150(11) Uani 1 1 d . U . . .
O53 O 0.2379(3) 0.3820(5) 0.0774(2) 0.0144(11) Uani 1 1 d . U . . .
O57 O 0.3018(3) -0.2397(6) 0.0959(3) 0.0194(12) Uani 1 1 d D U . . .
O59 O 0.4884(3) 0.1185(5) 0.2989(2) 0.0134(11) Uani 1 1 d . U . . .
O64 O 0.1090(3) 0.2405(5) 0.0186(2) 0.0138(11) Uani 1 1 d . U . . .
P65 P 0.06977(12) -0.2462(2) -0.02118(9) 0.0111(4) Uani 1 1 d . U . . .
O71 O 0.2402(3) 0.1032(6) 0.0836(2) 0.0152(11) Uani 1 1 d . U . . .
O74 O 0.2646(3) -0.1175(5) 0.1919(2) 0.0120(11) Uani 1 1 d . U . . .
O81 O 0.4477(4) 0.2329(6) 0.1657(3) 0.0169(12) Uani 1 1 d D U . . .
O76 O 0.0429(3) -0.2518(6) 0.0841(3) 0.0179(12) Uani 1 1 d D U . . .
O80 O 0.0196(3) -0.1155(6) -0.0322(3) 0.0162(11) Uani 1 1 d . U . . .
O78 O 0.0251(3) -0.3940(5) -0.0394(2) 0.0147(11) Uani 1 1 d . U . . .
C84 C 0.3772(6) -0.1986(10) 0.3365(4) 0.0243(18) Uani 1 1 d . U . . .
H84 H 0.4071 -0.1260 0.3352 0.029 Uiso 1 1 calc R U . . .
C86 C 0.1530(6) -0.3160(10) -0.0592(4) 0.0253(19) Uani 1 1 d . U . . .
H86 H 0.1734 -0.3970 -0.0325 0.030 Uiso 1 1 calc R U . . .
C85 C 0.3870(6) -0.2123(12) 0.3880(4) 0.034(2) Uani 1 1 d . U . . .
H85 H 0.4228 -0.1490 0.4215 0.041 Uiso 1 1 calc R U . . .
C90 C 0.1441(6) 0.2989(9) -0.0694(4) 0.0231(18) Uani 1 1 d . U . . .
H90 H 0.0996 0.3481 -0.0775 0.028 Uiso 1 1 calc R U . . .
C87 C 0.0997(5) -0.2212(8) -0.0652(4) 0.0152(11) Uani 1 1 d . U . . .
C89 C 0.2000(5) 0.2274(9) -0.0149(4) 0.0182(16) Uani 1 1 d . U . . .
C88 C 0.1777(6) -0.2954(12) -0.0919(5) 0.035(2) Uani 1 1 d . U . . .
H88 H 0.2162 -0.3596 -0.0865 0.042 Uiso 1 1 calc R U . . .
C83 C 0.3247(5) -0.2891(9) 0.2873(4) 0.0152(11) Uani 1 1 d . U . . .
C96 C 0.3865(5) 0.2046(9) 0.3426(4) 0.0202(18) Uani 1 1 d . U . . .
H96 H 0.3499 0.1399 0.3098 0.024 Uiso 1 1 calc R U . . .
C95 C 0.3857(6) 0.2140(11) 0.3887(4) 0.031(2) Uani 1 1 d . U . . .
H95 H 0.3485 0.1557 0.3872 0.037 Uiso 1 1 calc R U . . .
C91 C 0.4397(5) 0.2883(8) 0.3432(4) 0.0151(15) Uani 1 1 d . U . . .
C106 C 0.1515(6) 0.3002(11) -0.1124(5) 0.032(2) Uani 1 1 d . U . . .
H106 H 0.1137 0.3534 -0.1488 0.039 Uiso 1 1 calc R U . . .
C97 C 0.3437(6) -0.3196(10) 0.3896(4) 0.032(2) Uani 1 1 d . U . . .
H97 H 0.3492 -0.3288 0.4242 0.038 Uiso 1 1 calc R U . . .
C99 C 0.2838(6) -0.3978(9) 0.2909(4) 0.0245(19) Uani 1 1 d . U . . .
H99 H 0.2490 -0.4633 0.2580 0.029 Uiso 1 1 calc R U . . .
C92 C 0.4897(6) 0.3852(9) 0.3900(4) 0.0236(19) Uani 1 1 d . U . . .
H92 H 0.5251 0.4465 0.3905 0.028 Uiso 1 1 calc R U . . .
C102 C 0.0704(6) -0.1035(9) -0.1039(4) 0.0244(19) Uani 1 1 d . U . . .
H102 H 0.0351 -0.0348 -0.1071 0.029 Uiso 1 1 calc R U . . .
C105 C 0.2618(6) 0.1485(10) -0.0062(5) 0.028(2) Uani 1 1 d . U . . .
H105 H 0.2995 0.0941 0.0299 0.033 Uiso 1 1 calc R U . . .
C94 C 0.4374(6) 0.3053(11) 0.4365(5) 0.033(2) Uani 1 1 d . U . . .
H94 H 0.4381 0.3076 0.4690 0.040 Uiso 1 1 calc R U . . .
C98 C 0.2934(6) -0.4120(10) 0.3421(4) 0.030(2) Uani 1 1 d . U . . .
H98 H 0.2648 -0.4864 0.3440 0.035 Uiso 1 1 calc R U . . .
C104 C 0.1452(6) -0.1801(11) -0.1322(5) 0.035(2) Uani 1 1 d . U . . .
H104 H 0.1601 -0.1671 -0.1558 0.042 Uiso 1 1 calc R U . . .
C93 C 0.4888(6) 0.3947(11) 0.4370(4) 0.034(2) Uani 1 1 d . U . . .
H93 H 0.5235 0.4622 0.4690 0.040 Uiso 1 1 calc R U . . .
C103 C 0.0923(6) -0.0848(10) -0.1385(5) 0.034(2) Uani 1 1 d . U . . .
H103 H 0.0703 -0.0059 -0.1664 0.040 Uiso 1 1 calc R U . . .
C112 C 0.2148(6) 0.2232(11) -0.1023(5) 0.035(2) Uani 1 1 d . U . . .
H112 H 0.2199 0.2229 -0.1318 0.042 Uiso 1 1 calc R U . . .
C111 C 0.2689(7) 0.1487(12) -0.0495(5) 0.039(2) Uani 1 1 d . U . . .
H111 H 0.3120 0.0963 -0.0423 0.047 Uiso 1 1 calc R U . . .
O113 O 0.1475(3) -0.2533(5) 0.0455(2) 0.0130(11) Uani 1 1 d . U . . .
O114 O 0.4918(3) 0.3953(6) 0.2889(2) 0.0139(11) Uani 1 1 d . U . . .
O116 O 0.0640(4) 0.5015(7) 0.1510(3) 0.0297(14) Uani 1 1 d D U . . .
O115 O 0.4134(4) 0.4762(7) 0.0958(3) 0.0264(13) Uani 1 1 d D U . . .
O117 O 0.1715(4) 0.0129(7) 0.2074(3) 0.0323(15) Uani 1 1 d D U . . .
C118 C 0.3682(6) 0.5271(11) 0.0368(4) 0.033(2) Uani 1 1 d . U . . .
H11A H 0.3610 0.6345 0.0364 0.039 Uiso 1 1 calc R U . . .
H11B H 0.3136 0.4817 0.0112 0.039 Uiso 1 1 calc R U . . .
C119 C 0.4043(7) 0.4964(13) 0.0101(5) 0.048(3) Uani 1 1 d . U . . .
H11C H 0.3691 0.5356 -0.0311 0.071 Uiso 1 1 calc R U . . .
H11D H 0.4101 0.3901 0.0090 0.071 Uiso 1 1 calc R U . . .
H11E H 0.4578 0.5430 0.0344 0.071 Uiso 1 1 calc R U . . .
C12 C 0.0863(7) 0.3984(12) 0.1963(5) 0.039(3) Uani 0.845(16) 1 d D U P A 1
H12A H 0.1455 0.4033 0.2307 0.047 Uiso 0.845(16) 1 calc R U P A 1
H12B H 0.0728 0.2978 0.1795 0.047 Uiso 0.845(16) 1 calc R U P A 1
C13 C 0.0419(10) 0.4319(19) 0.2175(6) 0.067(5) Uani 0.845(16) 1 d D U P A 1
H13A H 0.0576 0.3610 0.2486 0.100 Uiso 0.845(16) 1 calc R U P A 1
H13B H -0.0167 0.4254 0.1835 0.100 Uiso 0.845(16) 1 calc R U P A 1
H13C H 0.0557 0.5313 0.2344 0.100 Uiso 0.845(16) 1 calc R U P A 1
C12A C 0.078(2) 0.485(7) 0.2051(10) 0.039(3) Uani 0.155(16) 1 d D U P A 2
H12C H 0.1317 0.5283 0.2389 0.047 Uiso 0.155(16) 1 calc R U P A 2
H12D H 0.0805 0.3789 0.2136 0.047 Uiso 0.155(16) 1 calc R U P A 2
C13A C 0.014(4) 0.557(10) 0.201(3) 0.067(5) Uani 0.155(16) 1 d D U P A 2
H13D H 0.0260 0.5445 0.2395 0.100 Uiso 0.155(16) 1 calc R U P A 2
H13E H -0.0389 0.5116 0.1686 0.100 Uiso 0.155(16) 1 calc R U P A 2
H13F H 0.0115 0.6617 0.1928 0.100 Uiso 0.155(16) 1 calc R U P A 2
C14 C 0.154(4) -0.065(3) 0.239(2) 0.079(5) Uani 0.33(3) 1 d D U P B 1
H14A H 0.2030 -0.1165 0.2737 0.095 Uiso 0.33(3) 1 calc R U P B 1
H14B H 0.1119 -0.1406 0.2119 0.095 Uiso 0.33(3) 1 calc R U P B 1
C15 C 0.123(4) 0.033(6) 0.261(2) 0.099(7) Uani 0.33(3) 1 d D U P B 1
H15A H 0.1105 -0.0257 0.2813 0.149 Uiso 0.33(3) 1 calc R U P B 1
H15B H 0.0747 0.0842 0.2265 0.149 Uiso 0.33(3) 1 calc R U P B 1
H15C H 0.1655 0.1048 0.2890 0.149 Uiso 0.33(3) 1 calc R U P B 1
C14A C 0.1396(19) -0.057(3) 0.2308(12) 0.079(5) Uani 0.67(3) 1 d D U P B 2
H14C H 0.0813 -0.0313 0.2042 0.095 Uiso 0.67(3) 1 calc R U P B 2
H14D H 0.1429 -0.1641 0.2275 0.095 Uiso 0.67(3) 1 calc R U P B 2
C15A C 0.1738(18) -0.027(3) 0.2887(9) 0.099(7) Uani 0.67(3) 1 d D U P B 2
H15D H 0.1441 -0.0796 0.2979 0.149 Uiso 0.67(3) 1 calc R U P B 2
H15E H 0.1714 0.0786 0.2934 0.149 Uiso 0.67(3) 1 calc R U P B 2
H15F H 0.2306 -0.0593 0.3164 0.149 Uiso 0.67(3) 1 calc R U P B 2
H32A H 0.197(10) 0.213(17) 0.187(6) 0.119 Uiso 1 1 d D U . . .
H32B H 0.241(6) 0.231(18) 0.171(8) 0.119 Uiso 1 1 d D U . . .
H57A H 0.313(9) -0.244(18) 0.074(5) 0.119 Uiso 1 1 d D U . . .
H57B H 0.253(2) -0.220(18) 0.072(6) 0.119 Uiso 1 1 d D U . . .
H81A H 0.440(10) 0.233(19) 0.135(4) 0.119 Uiso 1 1 d D U . . .
H81B H 0.495(3) 0.259(18) 0.186(7) 0.119 Uiso 1 1 d D U . . .
H76A H 0.013(9) -0.254(18) 0.0470(12) 0.119 Uiso 1 1 d D U . . .
H76B H 0.042(10) -0.281(17) 0.110(5) 0.119 Uiso 1 1 d D U . . .
H116 H 0.0142(11) 0.484(5) 0.1300(7) 0.149 Uiso 1 1 d D U . . .
H117 H 0.193(4) 0.082(4) 0.231(2) 0.149 Uiso 1 1 d D U . . .
H115 H 0.439(10) 0.409(14) 0.096(9) 0.149 Uiso 1 1 d D U . . .

loop_
_atom_site_aniso_label
_atom_site_aniso_U_11
_atom_site_aniso_U_22
_atom_site_aniso_U_33
_atom_site_aniso_U_23
_atom_site_aniso_U_13
_atom_site_aniso_U_12
Ba1 0.0073(2) 0.0076(2) 0.0121(2) -0.00035(18) 0.0049(2) -0.00009(19)
Ba2 0.0073(2) 0.0072(2) 0.0129(2) -0.00007(19) 0.0053(2) 0.00011(19)
Ba3 0.0068(2) 0.0076(2) 0.0123(2) -0.0001(2) 0.0047(2) 0.0002(2)
Ba4 0.0072(2) 0.0076(2) 0.0125(2) 0.0001(2) 0.0048(2) 0.0005(2)
P7 0.0087(10) 0.0106(9) 0.0131(10) -0.0009(8) 0.0058(9) 0.0002(8)
P8 0.0087(10) 0.0093(9) 0.0130(10) -0.0006(7) 0.0058(9) -0.0003(8)
P12 0.0083(10) 0.0104(9) 0.0124(10) 0.0007(7) 0.0066(9) 0.0012(8)
O32 0.018(3) 0.018(3) 0.021(3) 0.004(2) 0.013(3) 0.004(2)
O34 0.010(3) 0.015(3) 0.011(2) -0.0008(19) 0.005(2) 0.001(2)
O37 0.010(3) 0.010(2) 0.017(3) 0.000(2) 0.007(2) 0.002(2)
O41 0.014(3) 0.009(2) 0.021(3) -0.002(2) 0.011(3) -0.002(2)
O53 0.011(3) 0.010(2) 0.017(3) -0.005(2) 0.007(2) -0.006(2)
O57 0.012(3) 0.019(3) 0.022(3) -0.006(2) 0.009(3) -0.004(3)
O59 0.009(3) 0.010(2) 0.019(3) -0.002(2) 0.008(2) 0.000(2)
O64 0.012(3) 0.013(2) 0.015(3) -0.001(2) 0.008(2) 0.000(2)
P65 0.0083(10) 0.0091(9) 0.0146(10) -0.0016(7) 0.0070(9) -0.0018(8)
O71 0.009(3) 0.014(2) 0.017(3) 0.0044(19) 0.006(2) 0.004(2)
O74 0.006(3) 0.011(2) 0.016(3) 0.0033(19) 0.006(2) 0.001(2)
O81 0.016(3) 0.014(3) 0.020(3) 0.001(2) 0.012(3) 0.002(2)
O76 0.009(3) 0.018(3) 0.013(3) 0.000(2) 0.001(3) -0.003(2)
O80 0.011(3) 0.013(2) 0.023(3) 0.002(2) 0.011(3) 0.002(2)
O78 0.007(3) 0.012(2) 0.018(3) -0.001(2) 0.005(2) -0.001(2)
C84 0.026(5) 0.025(4) 0.024(4) 0.001(3) 0.018(4) 0.003(4)
C86 0.024(5) 0.028(4) 0.027(5) 0.000(3) 0.018(4) 0.007(4)
C85 0.037(5) 0.047(5) 0.026(4) -0.010(4) 0.024(4) -0.005(4)
C90 0.027(4) 0.020(4) 0.029(4) 0.004(3) 0.021(4) 0.004(4)
C87 0.014(3) 0.014(2) 0.018(2) 0.0005(19) 0.011(2) -0.002(2)
C89 0.023(4) 0.014(3) 0.020(3) -0.003(3) 0.015(3) -0.002(3)
C88 0.036(6) 0.047(5) 0.036(5) -0.001(4) 0.030(5) 0.003(4)
C83 0.014(3) 0.014(2) 0.018(2) 0.0005(19) 0.011(2) -0.002(2)
C96 0.024(4) 0.018(4) 0.022(4) -0.004(3) 0.017(4) -0.004(3)
C95 0.041(5) 0.034(5) 0.032(4) 0.002(4) 0.031(4) 0.000(4)
C91 0.019(4) 0.014(3) 0.014(3) 0.003(3) 0.011(3) 0.004(3)
C106 0.043(5) 0.033(5) 0.033(5) 0.007(4) 0.030(5) 0.004(4)
C97 0.037(5) 0.036(5) 0.030(4) 0.004(3) 0.026(4) 0.003(4)
C99 0.028(5) 0.024(4) 0.026(4) 0.000(3) 0.021(4) -0.007(4)
C92 0.029(5) 0.022(4) 0.024(4) -0.005(3) 0.019(4) -0.008(4)
C102 0.028(5) 0.020(4) 0.027(4) 0.002(3) 0.019(4) 0.001(4)
C105 0.029(5) 0.029(5) 0.036(5) 0.002(4) 0.026(4) 0.007(4)
C94 0.043(5) 0.036(5) 0.034(5) 0.002(4) 0.031(4) 0.005(4)
C98 0.039(5) 0.028(4) 0.031(4) 0.002(3) 0.027(4) -0.001(4)
C104 0.039(6) 0.046(5) 0.035(5) -0.001(4) 0.030(5) -0.001(4)
C93 0.039(5) 0.040(5) 0.027(4) -0.011(4) 0.024(5) -0.004(4)
C103 0.045(6) 0.032(5) 0.039(5) 0.006(4) 0.034(5) 0.002(4)
C112 0.046(5) 0.042(5) 0.036(5) -0.005(4) 0.034(4) -0.002(4)
C111 0.039(5) 0.052(6) 0.043(5) 0.004(4) 0.035(5) 0.011(5)
O113 0.010(3) 0.012(2) 0.014(2) -0.0002(19) 0.006(2) -0.001(2)
O114 0.008(3) 0.013(2) 0.017(3) 0.000(2) 0.007(2) -0.002(2)
O116 0.032(4) 0.032(3) 0.023(3) -0.003(3) 0.017(3) -0.014(3)
O115 0.030(4) 0.025(3) 0.020(3) -0.003(2) 0.015(3) -0.005(3)
O117 0.040(4) 0.028(3) 0.043(4) 0.011(3) 0.033(3) 0.012(3)
C118 0.031(5) 0.041(5) 0.029(4) 0.008(4) 0.021(4) 0.006(4)
C119 0.059(7) 0.056(7) 0.043(6) 0.004(6) 0.040(6) 0.008(6)
C12 0.045(6) 0.042(7) 0.024(5) -0.009(4) 0.020(5) -0.024(5)
C13 0.077(9) 0.085(11) 0.053(9) 0.000(8) 0.049(8) -0.006(8)
C12A 0.045(6) 0.042(7) 0.024(5) -0.009(4) 0.020(5) -0.024(5)
C13A 0.077(9) 0.085(11) 0.053(9) 0.000(8) 0.049(8) -0.006(8)
C14 0.082(11) 0.097(9) 0.093(9) 0.059(7) 0.073(9) 0.048(8)
C15 0.108(12) 0.121(12) 0.099(8) 0.037(7) 0.081(9) 0.035(8)
C14A 0.082(11) 0.097(9) 0.093(9) 0.059(7) 0.073(9) 0.048(8)
C15A 0.108(12) 0.121(12) 0.099(8) 0.037(7) 0.081(9) 0.035(8)

loop_
_atom_type_symbol
_atom_type_description
_atom_type_scat_dispersion_real
_atom_type_scat_dispersion_imag
_atom_type_scat_source
C C 0.0033 0.0016 'International Tables Vol C Tables 4.2.6.8 and 6.1.1.4'
H H 0.0000 0.0000 'International Tables Vol C Tables 4.2.6.8 and 6.1.1.4'
O O 0.0106 0.0060 'International Tables Vol C Tables 4.2.6.8 and 6.1.1.4'
P P 0.1023 0.0942 'International Tables Vol C Tables 4.2.6.8 and 6.1.1.4'
Ba Ba -0.3244 2.2819 'International Tables Vol C Tables 4.2.6.8 and 6.1.1.4'

loop_
_exptl_crystal_face_index_h
_exptl_crystal_face_index_k
_exptl_crystal_face_index_l
_exptl_crystal_face_perp_dist
-1 0 -1 0.033
1 0 1 0.034
1 0 -1 0.285
-1 0 1 0.278
0 -1 0 0.292
0 1 0 0.296

loop_
_geom_angle_atom_site_label_1
_geom_angle_atom_site_label_2
_geom_angle_atom_site_label_3
_geom_angle
_geom_angle_site_symmetry_1
_geom_angle_site_symmetry_3
O53 Ba1 O59 137.23(16) . 2_655
O53 Ba1 O41 77.14(16) . 1_565
O59 Ba1 O41 133.35(15) 2_655 1_565
O53 Ba1 O37 127.21(16) . 1_565
O59 Ba1 O37 81.17(15) 2_655 1_565
O41 Ba1 O37 53.40(15) 1_565 1_565
O53 Ba1 O114 131.11(16) . .
O59 Ba1 O114 79.37(15) 2_655 .
O41 Ba1 O114 100.03(15) 1_565 .
O37 Ba1 O114 79.98(15) 1_565 .
O53 Ba1 O34 78.80(16) . .
O59 Ba1 O34 128.66(15) 2_655 .
O41 Ba1 O34 79.32(15) 1_565 .
O37 Ba1 O34 105.59(15) 1_565 .
O114 Ba1 O34 53.24(15) . .
O53 Ba1 O115 81.63(17) . .
O59 Ba1 O115 56.22(16) 2_655 .
O41 Ba1 O115 144.66(17) 1_565 .
O37 Ba1 O115 127.86(16) 1_565 .
O114 Ba1 O115 115.19(17) . .
O34 Ba1 O115 123.74(16) . .
O53 Ba1 O57 81.65(16) . 1_565
O59 Ba1 O57 81.07(15) 2_655 1_565
O41 Ba1 O57 73.74(15) 1_565 1_565
O37 Ba1 O57 68.93(16) 1_565 1_565
O114 Ba1 O57 145.36(16) . 1_565
O34 Ba1 O57 149.59(15) . 1_565
O115 Ba1 O57 75.48(17) . 1_565
O53 Ba1 O81 83.27(16) . .
O59 Ba1 O81 79.08(15) 2_655 .
O41 Ba1 O81 145.90(15) 1_565 .
O37 Ba1 O81 148.57(16) 1_565 .
O114 Ba1 O81 72.54(15) . .
O34 Ba1 O81 69.59(15) . .
O115 Ba1 O81 56.01(16) . .
O57 Ba1 O81 130.74(16) 1_565 .
O53 Ba1 P8 102.10(12) . 1_565
O59 Ba1 P8 107.44(11) 2_655 1_565
O41 Ba1 P8 26.55(11) 1_565 1_565
O37 Ba1 P8 26.85(11) 1_565 1_565
O114 Ba1 P8 90.37(11) . 1_565
O34 Ba1 P8 92.89(11) . 1_565
O115 Ba1 P8 142.89(12) . 1_565
O57 Ba1 P8 68.72(12) 1_565 1_565
O81 Ba1 P8 160.54(12) . 1_565
O53 Ba1 P12 105.02(12) . .
O59 Ba1 P12 103.89(11) 2_655 .
O41 Ba1 P12 90.30(11) 1_565 .
O37 Ba1 P12 93.55(11) 1_565 .
O114 Ba1 P12 26.50(11) . .
O34 Ba1 P12 26.76(11) . .
O115 Ba1 P12 122.61(13) . .
O57 Ba1 P12 161.10(12) 1_565 .
O81 Ba1 P12 68.08(11) . .
P8 Ba1 P12 92.47(5) 1_565 .
O53 Ba1 Ba2 153.74(11) . 2_655
O59 Ba1 Ba2 41.84(11) 2_655 2_655
O41 Ba1 Ba2 123.44(11) 1_565 2_655
O37 Ba1 Ba2 78.27(11) 1_565 2_655
O114 Ba1 Ba2 37.53(10) . 2_655
O34 Ba1 Ba2 88.74(11) . 2_655
O115 Ba1 Ba2 86.43(13) . 2_655
O57 Ba1 Ba2 117.84(11) 1_565 2_655
O81 Ba1 Ba2 70.69(12) . 2_655
P8 Ba1 Ba2 101.53(4) 1_565 2_655
P12 Ba1 Ba2 62.59(4) . 2_655
O71 Ba2 O114 135.09(16) . 2_645
O71 Ba2 O37 125.03(16) . .
O114 Ba2 O37 78.99(16) 2_645 .
O71 Ba2 O34 78.97(16) . .
O114 Ba2 O34 126.66(16) 2_645 .
O37 Ba2 O34 117.80(15) . .
O71 Ba2 O59 131.66(16) . .
O114 Ba2 O59 81.19(16) 2_645 .
O37 Ba2 O59 86.24(15) . .
O34 Ba2 O59 52.87(15) . .
O71 Ba2 O74 80.04(15) . .
O114 Ba2 O74 131.82(15) 2_645 .
O37 Ba2 O74 53.00(15) . .
O34 Ba2 O74 84.93(15) . .
O59 Ba2 O74 97.70(14) . .
O71 Ba2 O81 84.30(16) . .
O114 Ba2 O81 73.14(16) 2_645 .
O37 Ba2 O81 149.53(16) . .
O34 Ba2 O81 71.91(15) . .
O59 Ba2 O81 77.65(16) . .
O74 Ba2 O81 154.15(15) . .
O71 Ba2 O57 74.32(17) . .
O114 Ba2 O57 82.52(16) 2_645 .
O37 Ba2 O57 69.48(16) . .
O34 Ba2 O57 150.12(16) . .
O59 Ba2 O57 152.93(16) . .
O74 Ba2 O57 77.54(15) . .
O81 Ba2 O57 117.72(16) . .
O71 Ba2 P12 104.96(12) . .
O114 Ba2 P12 102.61(12) 2_645 .
O37 Ba2 P12 105.79(11) . .
O34 Ba2 P12 26.60(11) . .
O59 Ba2 P12 26.72(11) . .
O74 Ba2 P12 94.92(11) . .
O81 Ba2 P12 69.41(12) . .
O57 Ba2 P12 172.45(12) . .
O71 Ba2 P8 101.55(12) . .
O114 Ba2 P8 104.92(12) 2_645 .
O37 Ba2 P8 26.43(11) . .
O34 Ba2 P8 104.72(11) . .
O59 Ba2 P8 95.14(11) . .
O74 Ba2 P8 26.90(10) . .
O81 Ba2 P8 172.71(13) . .
O57 Ba2 P8 68.47(12) . .
P12 Ba2 P8 104.60(5) . .
O71 Ba2 Ba1 155.32(12) . 2_645
O114 Ba2 Ba1 40.39(12) 2_645 2_645
O37 Ba2 Ba1 79.65(11) . 2_645
O34 Ba2 Ba1 90.19(11) . 2_645
O59 Ba2 Ba1 40.81(10) . 2_645
O74 Ba2 Ba1 121.38(11) . 2_645
O81 Ba2 Ba1 71.22(12) . 2_645
O57 Ba2 Ba1 119.59(12) . 2_645
P12 Ba2 Ba1 64.00(4) . 2_645
P8 Ba2 Ba1 102.64(4) . 2_645
O71 Ba2 Ba4 39.26(12) . .
O114 Ba2 Ba4 153.54(12) 2_645 .
O37 Ba2 Ba4 89.51(11) . .
O34 Ba2 Ba4 79.77(11) . .
O59 Ba2 Ba4 122.11(10) . .
O74 Ba2 Ba4 40.78(10) . .
O81 Ba2 Ba4 120.96(12) . .
O57 Ba2 Ba4 71.11(11) . .
P12 Ba2 Ba4 103.43(4) . .
P8 Ba2 Ba4 63.78(4) . .
Ba1 Ba2 Ba4 159.779(14) 2_645 .
O41 Ba3 O113 73.88(16) 1_565 1_565
O41 Ba3 O78 141.28(16) 1_565 3
O113 Ba3 O78 124.56(15) 1_565 3
O41 Ba3 O53 76.74(16) 1_565 .
O113 Ba3 O53 83.19(15) 1_565 .
O78 Ba3 O53 133.89(15) 3 .
O41 Ba3 O64 125.54(16) 1_565 .
O113 Ba3 O64 113.43(16) 1_565 .
O78 Ba3 O64 81.42(15) 3 .
O53 Ba3 O64 52.67(15) . .
O41 Ba3 O32 76.27(17) 1_565 .
O113 Ba3 O32 145.79(16) 1_565 .
O78 Ba3 O32 89.40(16) 3 .
O53 Ba3 O32 73.99(16) . .
O64 Ba3 O32 71.95(16) . .
O41 Ba3 O78 126.44(15) 1_565 1_565
O113 Ba3 O78 52.69(15) 1_565 1_565
O78 Ba3 O78 81.80(16) 3 1_565
O53 Ba3 O78 92.12(15) . 1_565
O64 Ba3 O78 79.02(15) . 1_565
O32 Ba3 O78 150.62(16) . 1_565
O41 Ba3 O76 86.81(15) 1_565 1_565
O113 Ba3 O76 67.30(15) 1_565 1_565
O78 Ba3 O76 73.52(15) 3 1_565
O53 Ba3 O76 149.33(15) . 1_565
O64 Ba3 O76 147.31(15) . 1_565
O32 Ba3 O76 127.26(16) . 1_565
O78 Ba3 O76 76.95(15) 1_565 1_565
O41 Ba3 O116 87.23(16) 1_565 .
O113 Ba3 O116 120.62(16) 1_565 .
O78 Ba3 O116 54.10(16) 3 .
O53 Ba3 O116 146.50(16) . .
O64 Ba3 O116 122.95(15) . .
O32 Ba3 O116 73.71(16) . .
O78 Ba3 O116 120.76(15) 1_565 .
O76 Ba3 O116 55.65(16) 1_565 .
O41 Ba3 P7 99.85(12) 1_565 .
O113 Ba3 P7 101.54(11) 1_565 .
O78 Ba3 P7 107.61(11) 3 .
O53 Ba3 P7 26.29(11) . .
O64 Ba3 P7 26.78(11) . .
O32 Ba3 P7 67.56(12) . .
O78 Ba3 P7 88.42(11) 1_565 .
O76 Ba3 P7 165.08(12) 1_565 .
O116 Ba3 P7 137.42(12) . .
O41 Ba3 P65 100.10(12) 1_565 1_565
O113 Ba3 P65 26.25(12) 1_565 1_565
O78 Ba3 P65 102.13(12) 3 1_565
O53 Ba3 P65 90.44(11) . 1_565
O64 Ba3 P65 99.16(11) . 1_565
O32 Ba3 P65 164.42(12) . 1_565
O78 Ba3 P65 26.79(11) 1_565 1_565
O76 Ba3 P65 66.91(11) 1_565 1_565
O116 Ba3 P65 121.57(12) . 1_565
P7 Ba3 P65 98.63(5) . 1_565
O41 Ba3 Ba1 39.66(11) 1_565 .
O113 Ba3 Ba1 74.57(11) 1_565 .
O78 Ba3 Ba1 160.66(11) 3 .
O53 Ba3 Ba1 37.10(11) . .
O64 Ba3 Ba1 88.14(11) . .
O32 Ba3 Ba1 71.84(12) . .
O78 Ba3 Ba1 112.24(10) 1_565 .
O76 Ba3 Ba1 121.45(11) 1_565 .
O116 Ba3 Ba1 121.68(12) . .
P7 Ba3 Ba1 61.44(4) . .
P65 Ba3 Ba1 95.55(4) 1_565 .
O80 Ba4 O113 125.34(16) 3 .
O80 Ba4 O71 126.83(15) 3 .
O113 Ba4 O71 81.00(15) . .
O80 Ba4 O80 75.25(17) 3 .
O113 Ba4 O80 53.41(15) . .
O71 Ba4 O80 96.72(15) . .
O80 Ba4 O74 145.21(16) 3 .
O113 Ba4 O74 77.74(15) . .
O71 Ba4 O74 78.07(15) . .
O80 Ba4 O74 130.92(15) . .
O80 Ba4 O64 74.19(15) 3 .
O113 Ba4 O64 108.60(15) . .
O71 Ba4 O64 52.85(15) . .
O80 Ba4 O64 78.82(15) . .
O74 Ba4 O64 127.12(15) . .
O80 Ba4 O76 80.74(16) 3 .
O113 Ba4 O76 68.57(16) . .
O71 Ba4 O76 148.08(16) . .
O80 Ba4 O76 73.13(16) . .
O74 Ba4 O76 86.04(15) . .
O64 Ba4 O76 146.24(16) . .
O80 Ba4 O32 88.70(16) 3 .
O113 Ba4 O32 145.18(15) . .
O71 Ba4 O32 71.19(15) . .
O80 Ba4 O32 148.43(16) . .
O74 Ba4 O32 76.38(15) . .
O64 Ba4 O32 70.63(15) . .
O76 Ba4 O32 131.63(16) . .
O80 Ba4 O117 91.64(17) 3 .
O113 Ba4 O117 121.87(16) . .
O71 Ba4 O117 113.38(17) . .
O80 Ba4 O117 148.93(16) . .
O74 Ba4 O117 53.92(15) . .
O64 Ba4 O117 125.18(16) . .
O76 Ba4 O117 77.06(17) . .
O32 Ba4 O117 56.07(16) . .
O80 Ba4 P65 100.26(12) 3 .
O113 Ba4 P65 26.99(11) . .
O71 Ba4 P65 88.56(12) . .
O80 Ba4 P65 26.42(11) . .
O74 Ba4 P65 104.66(11) . .
O64 Ba4 P65 93.62(11) . .
O76 Ba4 P65 68.78(12) . .
O32 Ba4 P65 159.20(11) . .
O117 Ba4 P65 141.20(12) . .
O80 Ba4 P7 100.61(12) 3 .
O113 Ba4 P7 96.71(11) . .
O71 Ba4 P7 26.23(11) . .
O80 Ba4 P7 89.46(11) . .
O74 Ba4 P7 101.84(11) . .
O64 Ba4 P7 26.75(11) . .
O76 Ba4 P7 161.70(12) . .
O32 Ba4 P7 66.63(11) . .
O117 Ba4 P7 120.95(13) . .
P65 Ba4 P7 93.13(5) . .
O80 Ba4 Ba2 155.10(11) 3 .
O113 Ba4 Ba2 76.07(11) . .
O71 Ba4 Ba2 36.26(11) . .
O80 Ba4 Ba2 118.11(11) . .
O74 Ba4 Ba2 41.81(10) . .
O64 Ba4 Ba2 87.42(11) . .
O76 Ba4 Ba2 122.26(11) . .
O32 Ba4 Ba2 69.12(11) . .
O117 Ba4 Ba2 85.30(12) . .
P65 Ba4 Ba2 97.47(4) . .
P7 Ba4 Ba2 60.92(4) . .
O80 Ba4 H76A 75(3) 3 .
O113 Ba4 H76A 63(3) . .
O71 Ba4 H76A 143(3) . .
O80 Ba4 H76A 57.1(11) . .
O74 Ba4 H76A 99(2) . .
O64 Ba4 H76A 131.2(13) . .
O76 Ba4 H76A 16.3(9) . .
O32 Ba4 H76A 145(2) . .
O117 Ba4 H76A 92.6(14) . .
P65 Ba4 H76A 56(2) . .
P7 Ba4 H76A 146.5(13) . .
Ba2 Ba4 H76A 130(3) . .
O71 P7 O53 113.7(3) . .
O71 P7 O64 109.6(3) . .
O53 P7 O64 109.0(3) . .
O71 P7 C89 106.9(3) . .
O53 P7 C89 106.6(3) . .
O64 P7 C89 111.0(4) . .
O71 P7 Ba3 119.8(2) . .
O53 P7 Ba3 53.8(2) . .
O64 P7 Ba3 56.3(2) . .
C89 P7 Ba3 133.2(3) . .
O71 P7 Ba4 53.7(2) . .
O53 P7 Ba4 123.6(2) . .
O64 P7 Ba4 56.3(2) . .
C89 P7 Ba4 129.8(3) . .
Ba3 P7 Ba4 83.75(5) . .
O41 P8 O37 109.8(3) . .
O41 P8 O74 114.1(3) . .
O37 P8 O74 109.4(3) . .
O41 P8 C83 108.4(3) . .
O37 P8 C83 108.3(3) . .
O74 P8 C83 106.7(3) . .
O41 P8 Ba1 54.7(2) . 1_545
O37 P8 Ba1 55.2(2) . 1_545
O74 P8 Ba1 129.2(2) . 1_545
C83 P8 Ba1 124.1(3) . 1_545
O41 P8 Ba2 121.4(2) . .
O37 P8 Ba2 53.3(2) . .
O74 P8 Ba2 57.11(19) . .
C83 P8 Ba2 130.1(3) . .
Ba1 P8 Ba2 85.67(5) 1_545 .
O114 P12 O59 113.8(3) . .
O114 P12 O34 110.6(3) . .
O59 P12 O34 109.6(3) . .
O114 P12 C91 107.6(3) . .
O59 P12 C91 105.6(3) . .
O34 P12 C91 109.5(3) . .
O114 P12 Ba1 54.9(2) . .
O59 P12 Ba1 128.6(2) . .
O34 P12 Ba1 55.7(2) . .
C91 P12 Ba1 125.8(3) . .
O114 P12 Ba2 120.6(2) . .
O59 P12 Ba2 56.3(2) . .
O34 P12 Ba2 54.57(19) . .
C91 P12 Ba2 131.8(3) . .
Ba1 P12 Ba2 85.30(5) . .
Ba3 O32 Ba4 102.90(19) . .
Ba3 O32 H32A 137(10) . .
Ba4 O32 H32A 89(10) . .
Ba3 O32 H32B 109(10) . .
Ba4 O32 H32B 88(10) . .
H32A O32 H32B 112(10) . .
P12 O34 Ba2 98.8(2) . .
P12 O34 Ba1 97.5(2) . .
Ba2 O34 Ba1 109.64(17) . .
P8 O37 Ba2 100.3(2) . .
P8 O37 Ba1 98.0(2) . 1_545
Ba2 O37 Ba1 111.68(18) . 1_545
P8 O41 Ba3 149.3(3) . 1_545
P8 O41 Ba1 98.8(3) . 1_545
Ba3 O41 Ba1 102.93(17) 1_545 1_545
P7 O53 Ba1 144.3(3) . .
P7 O53 Ba3 99.9(3) . .
Ba1 O53 Ba3 103.15(17) . .
Ba2 O57 Ba1 103.66(19) . 1_545
Ba2 O57 H57A 116(10) . .
Ba1 O57 H57A 105(10) 1_545 .
Ba2 O57 H57B 104(10) . .
Ba1 O57 H57B 125(10) 1_545 .
H57A O57 H57B 104(10) . .
P12 O59 Ba1 141.4(3) . 2_645
P12 O59 Ba2 97.0(3) . .
Ba1 O59 Ba2 97.35(15) 2_645 .
P7 O64 Ba3 96.9(2) . .
P7 O64 Ba4 97.0(2) . .
Ba3 O64 Ba4 105.58(17) . .
O80 P65 O113 110.3(3) . .
O80 P65 O78 114.3(3) . .
O113 P65 O78 108.9(3) . .
O80 P65 C87 107.7(3) . .
O113 P65 C87 107.6(3) . .
O78 P65 C87 107.9(3) . .
O80 P65 Ba4 55.4(2) . .
O113 P65 Ba4 54.85(19) . .
O78 P65 Ba4 130.7(2) . .
C87 P65 Ba4 121.2(3) . .
O80 P65 Ba3 121.6(2) . 1_545
O113 P65 Ba3 52.19(19) . 1_545
O78 P65 Ba3 57.7(2) . 1_545
C87 P65 Ba3 130.5(3) . 1_545
Ba4 P65 Ba3 85.89(5) . 1_545
P7 O71 Ba2 145.3(3) . .
P7 O71 Ba4 100.1(3) . .
Ba2 O71 Ba4 104.48(18) . .
P8 O74 Ba4 139.9(3) . .
P8 O74 Ba2 96.0(2) . .
Ba4 O74 Ba2 97.41(15) . .
Ba2 O81 Ba1 102.01(17) . .
Ba2 O81 H81A 117(10) . .
Ba1 O81 H81A 110(10) . .
Ba2 O81 H81B 131(10) . .
Ba1 O81 H81B 101(10) . .
H81A O81 H81B 94(10) . .
Ba4 O76 Ba3 104.37(18) . 1_545
Ba4 O76 H76A 88(10) . .
Ba3 O76 H76A 85(10) 1_545 .
Ba4 O76 H76B 130(10) . .
Ba3 O76 H76B 99(10) 1_545 .
H76A O76 H76B 137(10) . .
P65 O80 Ba4 150.2(3) . 3
P65 O80 Ba4 98.2(3) . .
Ba4 O80 Ba4 104.75(17) 3 .
P65 O78 Ba3 137.0(3) . 3
P65 O78 Ba3 95.5(2) . 1_545
Ba3 O78 Ba3 98.20(16) 3 1_545
C83 C84 C85 121.0(9) . .
C83 C84 H84 119.5 . .
C85 C84 H84 119.5 . .
C87 C86 C88 120.9(9) . .
C87 C86 H86 119.5 . .
C88 C86 H86 119.5 . .
C97 C85 C84 118.9(9) . .
C97 C85 H85 120.5 . .
C84 C85 H85 120.5 . .
C106 C90 C89 121.3(8) . .
C106 C90 H90 119.3 . .
C89 C90 H90 119.3 . .
C86 C87 C102 119.4(8) . .
C86 C87 P65 120.6(6) . .
C102 C87 P65 120.0(6) . .
C90 C89 C105 117.5(8) . .
C90 C89 P7 122.1(6) . .
C105 C89 P7 120.3(7) . .
C104 C88 C86 118.8(9) . .
C104 C88 H88 120.6 . .
C86 C88 H88 120.6 . .
C84 C83 C99 118.6(8) . .
C84 C83 P8 120.8(6) . .
C99 C83 P8 120.6(6) . .
C95 C96 C91 120.9(8) . .
C95 C96 H96 119.5 . .
C91 C96 H96 119.5 . .
C94 C95 C96 121.2(9) . .
C94 C95 H95 119.4 . .
C96 C95 H95 119.4 . .
C92 C91 C96 118.2(7) . .
C92 C91 P12 121.1(6) . .
C96 C91 P12 120.6(6) . .
C90 C106 C112 120.1(9) . .
C90 C106 H106 120.0 . .
C112 C106 H106 120.0 . .
C98 C97 C85 120.7(9) . .
C98 C97 H97 119.7 . .
C85 C97 H97 119.7 . .
C83 C99 C98 120.6(8) . .
C83 C99 H99 119.7 . .
C98 C99 H99 119.7 . .
C91 C92 C93 120.8(8) . .
C91 C92 H92 119.6 . .
C93 C92 H92 119.6 . .
C87 C102 C103 120.2(8) . .
C87 C102 H102 119.9 . .
C103 C102 H102 119.9 . .
C111 C105 C89 121.0(9) . .
C111 C105 H105 119.5 . .
C89 C105 H105 119.5 . .
C95 C94 C93 119.0(9) . .
C95 C94 H94 120.5 . .
C93 C94 H94 120.5 . .
C97 C98 C99 120.2(9) . .
C97 C98 H98 119.9 . .
C99 C98 H98 119.9 . .
C103 C104 C88 120.8(9) . .
C103 C104 H104 119.6 . .
C88 C104 H104 119.6 . .
C94 C93 C92 119.8(9) . .
C94 C93 H93 120.1 . .
C92 C93 H93 120.1 . .
C104 C103 C102 119.8(9) . .
C104 C103 H103 120.1 . .
C102 C103 H103 120.1 . .
C111 C112 C106 119.0(9) . .
C111 C112 H112 120.5 . .
C106 C112 H112 120.5 . .
C112 C111 C105 120.9(9) . .
C112 C111 H111 119.6 . .
C105 C111 H111 119.6 . .
P65 O113 Ba3 101.6(2) . 1_545
P65 O113 Ba4 98.2(2) . .
Ba3 O113 Ba4 113.18(18) 1_545 .
P12 O114 Ba2 148.8(3) . 2_655
P12 O114 Ba1 98.6(3) . .
Ba2 O114 Ba1 102.08(17) 2_655 .
C12A O116 Ba3 150.6(16) . .
C12 O116 Ba3 124.8(6) . .
C12A O116 H116 91.5(15) . .
C12 O116 H116 92.2(17) . .
Ba3 O116 H116 114.8(16) . .
C118 O115 Ba1 127.7(5) . .
C118 O115 H115 101(10) . .
Ba1 O115 H115 126(10) . .
C14 O117 Ba4 137(2) . .
C14A O117 Ba4 131.5(11) . .
C14 O117 H117 93.5(17) . .
C14A O117 H117 95.7(14) . .
Ba4 O117 H117 128(2) . .
O115 C118 C119 114.6(9) . .
O115 C118 H11A 108.6 . .
C119 C118 H11A 108.6 . .
O115 C118 H11B 108.6 . .
C119 C118 H11B 108.6 . .
H11A C118 H11B 107.6 . .
C118 C119 H11C 109.5 . .
C118 C119 H11D 109.5 . .
H11C C119 H11D 109.5 . .
C118 C119 H11E 109.5 . .
H11C C119 H11E 109.5 . .
H11D C119 H11E 109.5 . .
O116 C12 C13 110.0(8) . .
O116 C12 H12A 109.7 . .
C13 C12 H12A 109.7 . .
O116 C12 H12B 109.7 . .
C13 C12 H12B 109.7 . .
H12A C12 H12B 108.2 . .
C12 C13 H13A 109.5 . .
C12 C13 H13B 109.5 . .
H13A C13 H13B 109.5 . .
C12 C13 H13C 109.5 . .
H13A C13 H13C 109.5 . .
H13B C13 H13C 109.5 . .
O116 C12A C13A 111.7(10) . .
O116 C12A H12C 109.3 . .
C13A C12A H12C 109.3 . .
O116 C12A H12D 109.3 . .
C13A C12A H12D 109.3 . .
H12C C12A H12D 107.9 . .
C12A C13A H13D 109.5 . .
C12A C13A H13E 109.5 . .
H13D C13A H13E 109.5 . .
C12A C13A H13F 109.5 . .
H13D C13A H13F 109.5 . .
H13E C13A H13F 109.5 . .
O117 C14 C15 112.1(11) . .
O117 C14 H14A 109.2 . .
C15 C14 H14A 109.2 . .
O117 C14 H14B 109.2 . .
C15 C14 H14B 109.2 . .
H14A C14 H14B 107.9 . .
C14 C15 H15A 109.5 . .
C14 C15 H15B 109.5 . .
H15A C15 H15B 109.5 . .
C14 C15 H15C 109.5 . .
H15A C15 H15C 109.5 . .
H15B C15 H15C 109.5 . .
C15A C14A O117 118.7(18) . .
C15A C14A H14C 107.6 . .
O117 C14A H14C 107.6 . .
C15A C14A H14D 107.6 . .
O117 C14A H14D 107.6 . .
H14C C14A H14D 107.1 . .
C14A C15A H15D 109.5 . .
C14A C15A H15E 109.5 . .
H15D C15A H15E 109.5 . .
C14A C15A H15F 109.5 . .
H15D C15A H15F 109.5 . .
H15E C15A H15F 109.5 . .

loop_
_geom_bond_atom_site_label_1
_geom_bond_atom_site_label_2
_geom_bond_distance
_geom_bond_site_symmetry_2
Ba1 O53 2.616(5) .
Ba1 O59 2.762(5) 2_655
Ba1 O41 2.765(5) 1_565
Ba1 O37 2.776(5) 1_565
Ba1 O114 2.778(5) .
Ba1 O34 2.797(5) .
Ba1 O115 2.906(6) .
Ba1 O57 2.916(6) 1_565
Ba1 O81 2.996(5) .
Ba1 P8 3.349(2) 1_565
Ba1 P12 3.357(2) .
Ba1 Ba2 4.1922(9) 2_655
Ba2 O71 2.591(5) .
Ba2 O114 2.612(5) 2_645
Ba2 O37 2.751(5) .
Ba2 O34 2.774(5) .
Ba2 O59 2.820(5) .
Ba2 O74 2.851(5) .
Ba2 O81 2.862(6) .
Ba2 O57 2.901(6) .
Ba2 P12 3.364(2) .
Ba2 P8 3.377(2) .
Ba2 Ba1 4.1922(9) 2_645
Ba2 Ba4 4.2416(8) .
Ba3 O41 2.632(5) 1_565
Ba3 O113 2.741(5) 1_565
Ba3 O78 2.768(5) 3
Ba3 O53 2.773(5) .
Ba3 O64 2.836(5) .
Ba3 O32 2.845(6) .
Ba3 O78 2.886(5) 1_565
Ba3 O76 2.962(6) 1_565
Ba3 O116 3.077(5) .
Ba3 P7 3.384(2) .
Ba3 P65 3.399(2) 1_565
Ba4 O80 2.632(5) 3
Ba4 O113 2.764(5) .
Ba4 O71 2.772(5) .
Ba4 O80 2.783(6) .
Ba4 O74 2.794(5) .
Ba4 O64 2.838(5) .
Ba4 O76 2.854(6) .
Ba4 O32 2.933(6) .
Ba4 O117 3.033(6) .
Ba4 P65 3.346(2) .
Ba4 P7 3.386(2) .
Ba4 H76A 2.95(16) .
P7 O71 1.520(5) .
P7 O53 1.521(5) .
P7 O64 1.536(5) .
P7 C89 1.797(8) .
P8 O41 1.515(5) .
P8 O37 1.528(5) .
P8 O74 1.536(5) .
P8 C83 1.804(8) .
P8 Ba1 3.349(2) 1_545
P12 O114 1.515(5) .
P12 O59 1.524(5) .
P12 O34 1.524(6) .
P12 C91 1.811(8) .
O32 H32A 0.81(2) .
O32 H32B 0.82(2) .
O37 Ba1 2.776(5) 1_545
O41 Ba3 2.632(5) 1_545
O41 Ba1 2.765(5) 1_545
O57 Ba1 2.916(6) 1_545
O57 H57A 0.821(10) .
O57 H57B 0.822(10) .
O59 Ba1 2.762(5) 2_645
P65 O80 1.504(5) .
P65 O113 1.534(6) .
P65 O78 1.539(5) .
P65 C87 1.815(8) .
P65 Ba3 3.399(2) 1_545
O81 H81A 0.81(2) .
O81 H81B 0.82(2) .
O76 Ba3 2.962(6) 1_545
O76 H76A 0.83(2) .
O76 H76B 0.83(2) .
O80 Ba4 2.632(5) 3
O78 Ba3 2.768(5) 3
O78 Ba3 2.886(5) 1_545
C84 C83 1.381(12) .
C84 C85 1.394(12) .
C84 H84 0.9500 .
C86 C87 1.368(11) .
C86 C88 1.397(12) .
C86 H86 0.9500 .
C85 C97 1.385(14) .
C85 H85 0.9500 .
C90 C106 1.381(12) .
C90 C89 1.384(12) .
C90 H90 0.9500 .
C87 C102 1.378(11) .
C89 C105 1.401(12) .
C88 C104 1.382(14) .
C88 H88 0.9500 .
C83 C99 1.386(11) .
C96 C95 1.374(12) .
C96 C91 1.385(11) .
C96 H96 0.9500 .
C95 C94 1.364(14) .
C95 H95 0.9500 .
C91 C92 1.375(12) .
C106 C112 1.400(14) .
C106 H106 0.9500 .
C97 C98 1.360(13) .
C97 H97 0.9500 .
C99 C98 1.387(12) .
C99 H99 0.9500 .
C92 C93 1.402(12) .
C92 H92 0.9500 .
C102 C103 1.396(12) .
C102 H102 0.9500 .
C105 C111 1.382(12) .
C105 H105 0.9500 .
C94 C93 1.384(14) .
C94 H94 0.9500 .
C98 H98 0.9500 .
C104 C103 1.361(14) .
C104 H104 0.9500 .
C93 H93 0.9500 .
C103 H103 0.9500 .
C112 C111 1.363(14) .
C112 H112 0.9500 .
C111 H111 0.9500 .
O113 Ba3 2.741(5) 1_545
O114 Ba2 2.612(5) 2_655
O116 C12A 1.417(10) .
O116 C12 1.430(8) .
O116 H116 0.84(2) .
O115 C118 1.397(11) .
O115 H115 0.82(2) .
O117 C14 1.417(10) .
O117 C14A 1.417(9) .
O117 H117 0.826(18) .
C118 C119 1.468(13) .
C118 H11A 0.9900 .
C118 H11B 0.9900 .
C119 H11C 0.9800 .
C119 H11D 0.9800 .
C119 H11E 0.9800 .
C12 C13 1.496(9) .
C12 H12A 0.9900 .
C12 H12B 0.9900 .
C13 H13A 0.9800 .
C13 H13B 0.9800 .
C13 H13C 0.9800 .
C12A C13A 1.497(10) .
C12A H12C 0.9900 .
C12A H12D 0.9900 .
C13A H13D 0.9800 .
C13A H13E 0.9800 .
C13A H13F 0.9800 .
C14 C15 1.488(10) .
C14 H14A 0.9900 .
C14 H14B 0.9900 .
C15 H15A 0.9800 .
C15 H15B 0.9800 .
C15 H15C 0.9800 .
C14A C15A 1.36(3) .
C14A H14C 0.9900 .
C14A H14D 0.9900 .
C15A H15D 0.9800 .
C15A H15E 0.9800 .
C15A H15F 0.9800 .
